data_7701569
loop_
_publ_author_name
'Urban, Mateusz'
'Durka, Krzysztof'
'G\'orka, Patrycja'
'Wiosna-Sa\/lyga, Gabriela'
'Nawara, Krzysztof'
'Jankowski, Piotr'
'Luli\'nski, Sergiusz'

_publ_section_title
;
 The effect of locking \p-conjugation in organoboron moieties in the
 structures of luminescent tetracoordinate boron complexes.
;
_journal_issue 24
_journal_name_full 'Dalton transactions (Cambridge, England : 2003)'
_journal_page_first 8642
_journal_page_last 8663
_journal_paper_doi 10.1039/c9dt01332f
_journal_volume 48
_journal_year 2019
_chemical_formula_moiety 'C23 H16 B N O'
_chemical_formula_sum 'C23 H16 B N O'
_chemical_formula_weight 333.18
_chemical_melting_point 319.1
_chemical_name_systematic (2?-(2??-pyridyl)phenolato)-9-borafluorene
_space_group_crystal_system tetragonal
_space_group_IT_number 76
_space_group_name_Hall 'P 4w'
_space_group_name_H-M_alt 'P 41'
_atom_sites_solution_hydrogens geom
_audit_creation_method SHELXL-2013
_audit_update_record
;
2019-03-23 deposited with the CCDC.	2019-05-09 downloaded from the CCDC.
;
_cell_angle_alpha 90
_cell_angle_beta 90
_cell_angle_gamma 90
_cell_formula_units_Z 4
_cell_length_a 8.78210(10)
_cell_length_b 8.78210(10)
_cell_length_c 21.8367(6)
_cell_measurement_reflns_used 6011
_cell_measurement_temperature 100(2)
_cell_measurement_theta_max 73.9160
_cell_measurement_theta_min 4.9900
_cell_volume 1684.16(5)
_computing_cell_refinement
;
CrysAlisPro, Agilent Technologies,
Version 1.171.37.33 (release 27-03-2014 CrysAlis171 .NET)
(compiled Mar 27 2014,17:12:48)
;
_computing_data_collection
;
CrysAlisPro, Agilent Technologies,
Version 1.171.37.33 (release 27-03-2014 CrysAlis171 .NET)
(compiled Mar 27 2014,17:12:48)
;
_computing_data_reduction
;
CrysAlisPro, Agilent Technologies,
Version 1.171.37.33 (release 27-03-2014 CrysAlis171 .NET)
(compiled Mar 27 2014,17:12:48)
;
_diffrn_ambient_environment N~2~
_diffrn_ambient_temperature 100.01(10)
_diffrn_detector 'CCD plate'
_diffrn_detector_area_resol_mean 5.2195
_diffrn_detector_type Atlas
_diffrn_measured_fraction_theta_full 1.000
_diffrn_measured_fraction_theta_max 0.989
_diffrn_measurement_device 'four-circle diffractometer'
_diffrn_measurement_device_type 'SuperNova, Dual, Cu at zero, Atlas'
_diffrn_radiation_monochromator mirror
_diffrn_radiation_probe x-ray
_diffrn_radiation_type 'Cu K\a'
_diffrn_radiation_wavelength 1.54184
_diffrn_reflns_av_R_equivalents 0.0543
_diffrn_reflns_av_unetI/netI 0.0459
_diffrn_reflns_Laue_measured_fraction_full 1.000
_diffrn_reflns_Laue_measured_fraction_max 0.989
_diffrn_reflns_limit_h_max 9
_diffrn_reflns_limit_h_min -10
_diffrn_reflns_limit_k_max 10
_diffrn_reflns_limit_k_min -10
_diffrn_reflns_limit_l_max 18
_diffrn_reflns_limit_l_min -27
_diffrn_reflns_number 8239
_diffrn_reflns_point_group_measured_fraction_full 0.872
_diffrn_reflns_point_group_measured_fraction_max 0.843
_diffrn_reflns_theta_full 67.679
_diffrn_reflns_theta_max 74.212
_diffrn_reflns_theta_min 5.036
_diffrn_source 'sealed X-ray tube'
_diffrn_source_type 'SuperNova (Cu) X-ray Source'
_exptl_absorpt_coefficient_mu 0.617
_exptl_absorpt_correction_T_max 0.988
_exptl_absorpt_correction_T_min 0.979
_exptl_absorpt_correction_type gaussian
_exptl_absorpt_process_details
;
CrysAlisPro, Agilent Technologies,
Version 1.171.37.33 (release 27-03-2014 CrysAlis171 .NET)
(compiled Mar 27 2014,17:12:48)
Numerical absorption correction based on gaussian integration over
			a multifaceted crystal model
Empirical absorption correction using spherical harmonics,
 implemented in SCALE3 ABSPACK scaling algorithm.
;
_exptl_crystal_colour yellow
_exptl_crystal_density_diffrn 1.314
_exptl_crystal_description block
_exptl_crystal_F_000 696
_exptl_crystal_preparation Luminescent
_exptl_crystal_recrystallization_method 'Re-crystallisation from solvent: CHCl3'
_exptl_crystal_size_max 0.1559
_exptl_crystal_size_mid 0.1032
_exptl_crystal_size_min 0.0795
_refine_diff_density_max 0.247
_refine_diff_density_min -0.172
_refine_diff_density_rms 0.038
_refine_ls_abs_structure_details
;
 Flack x determined using 1023 quotients [(I+)-(I-)]/[(I+)+(I-)]
 (Parsons and Flack (2004), Acta Cryst. A60, s61).
;
_refine_ls_extinction_method none
_refine_ls_goodness_of_fit_ref 1.069
_refine_ls_hydrogen_treatment constr
_refine_ls_matrix_type full
_refine_ls_number_parameters 235
_refine_ls_number_reflns 2889
_refine_ls_number_restraints 1
_refine_ls_restrained_S_all 1.068
_refine_ls_R_factor_all 0.0408
_refine_ls_R_factor_gt 0.0384
_refine_ls_shift/su_max 0.000
_refine_ls_shift/su_mean 0.000
_refine_ls_structure_factor_coef Fsqd
_refine_ls_weighting_details 'w=1/[\s^2^(Fo^2^)+(0.0503P)^2^+0.1649P] where P=(Fo^2^+2Fc^2^)/3'
_refine_ls_weighting_scheme calc
_refine_ls_wR_factor_gt 0.0959
_refine_ls_wR_factor_ref 0.0986
_reflns_Friedel_coverage 0.659
_reflns_Friedel_fraction_full 0.737
_reflns_Friedel_fraction_max 0.689
_reflns_number_gt 2742
_reflns_number_total 2889
_reflns_threshold_expression 'I > 2\s(I)'
_cod_data_source_file c9dt01332f2.cif
_cod_data_source_block 3
_cod_original_cell_volume 1684.16(6)
_cod_database_code 7701569
_shelx_space_group_comment
;
The symmetry employed for this shelxl refinement is uniquely defined
by the following loop, which should always be used as a source of
symmetry information in preference to the above space-group names.
They are only intended as comments.
;
_shelxl_version_number 2013-4

loop_
_space_group_symop_operation_xyz
'x, y, z'
'-x, -y, z+1/2'
'-y, x, z+1/4'
'y, -x, z+3/4'

loop_
_atom_site_label
_atom_site_type_symbol
_atom_site_fract_x
_atom_site_fract_y
_atom_site_fract_z
_atom_site_U_iso_or_equiv
_atom_site_adp_type
_atom_site_occupancy
_atom_site_site_symmetry_order
_atom_site_calc_flag
_atom_site_refinement_flags_posn
_atom_site_refinement_flags_adp
O1 O 0.11972(19) 0.75553(19) 0.08030(9) 0.0222(4) Uani 1 1 d . .
N1 N 0.0134(2) 0.5571(2) 0.01072(9) 0.0183(4) Uani 1 1 d . .
C17 C -0.0840(3) 0.6613(3) -0.01341(11) 0.0202(5) Uani 1 1 d . .
C18 C -0.0983(3) 0.8087(3) 0.01766(11) 0.0200(5) Uani 1 1 d . .
C13 C 0.0278(3) 0.4181(3) -0.01530(12) 0.0236(5) Uani 1 1 d . .
H13 H 0.0960 0.3469 0.0026 0.028 Uiso 1 1 calc R U
C1 C 0.0221(3) 0.4988(3) 0.12844(12) 0.0194(5) Uani 1 1 d . .
C23 C 0.0066(3) 0.8491(3) 0.06341(11) 0.0183(5) Uani 1 1 d . .
C3 C 0.0843(3) 0.2974(3) 0.20148(13) 0.0274(5) Uani 1 1 d . .
H3 H 0.1552 0.2263 0.2177 0.033 Uiso 1 1 calc R U
C22 C 0.0013(3) 0.9942(3) 0.09012(12) 0.0220(5) Uani 1 1 d . .
H22 H 0.0729 1.0214 0.1208 0.026 Uiso 1 1 calc R U
C2 C 0.1249(3) 0.3899(3) 0.15261(12) 0.0201(5) Uani 1 1 d . .
C19 C -0.2102(3) 0.9157(3) 0.00087(13) 0.0267(6) Uani 1 1 d . .
H19 H -0.2834 0.8895 -0.0294 0.032 Uiso 1 1 calc R U
C5 C -0.1643(3) 0.4132(3) 0.20275(14) 0.0299(6) Uani 1 1 d . .
H5 H -0.2638 0.4200 0.2196 0.036 Uiso 1 1 calc R U
C11 C 0.4068(3) 0.5423(3) 0.04412(12) 0.0250(5) Uani 1 1 d . .
H11 H 0.4092 0.6207 0.0142 0.030 Uiso 1 1 calc R U
C6 C -0.1233(3) 0.5067(3) 0.15449(12) 0.0224(5) Uani 1 1 d . .
H6 H -0.1951 0.5775 0.1388 0.027 Uiso 1 1 calc R U
C8 C 0.4028(3) 0.3125(3) 0.13242(13) 0.0263(5) Uani 1 1 d . .
H8 H 0.4008 0.2332 0.1620 0.032 Uiso 1 1 calc R U
C7 C 0.2723(3) 0.3982(3) 0.12070(11) 0.0203(5) Uani 1 1 d . .
C21 C -0.1084(3) 1.0977(3) 0.07178(13) 0.0247(5) Uani 1 1 d . .
H21 H -0.1107 1.1965 0.0894 0.030 Uiso 1 1 calc R U
C15 C -0.1485(4) 0.4833(3) -0.09309(13) 0.0321(6) Uani 1 1 d . .
H15 H -0.2037 0.4585 -0.1291 0.038 Uiso 1 1 calc R U
C12 C 0.2715(3) 0.5111(3) 0.07502(12) 0.0196(5) Uani 1 1 d . .
C4 C -0.0608(3) 0.3095(4) 0.22662(13) 0.0326(6) Uani 1 1 d . .
H4 H -0.0891 0.2467 0.2602 0.039 Uiso 1 1 calc R U
C20 C -0.2153(3) 1.0577(3) 0.02766(14) 0.0299(6) Uani 1 1 d . .
H20 H -0.2919 1.1283 0.0160 0.036 Uiso 1 1 calc R U
C10 C 0.5382(3) 0.4599(3) 0.05670(13) 0.0292(6) Uani 1 1 d . .
H10 H 0.6300 0.4823 0.0355 0.035 Uiso 1 1 calc R U
C14 C -0.0522(3) 0.3762(3) -0.06655(12) 0.0275(6) Uani 1 1 d . .
H14 H -0.0422 0.2769 -0.0834 0.033 Uiso 1 1 calc R U
C9 C 0.5351(3) 0.3440(3) 0.10053(14) 0.0297(6) Uani 1 1 d . .
H9 H 0.6246 0.2865 0.1085 0.036 Uiso 1 1 calc R U
C16 C -0.1635(3) 0.6249(3) -0.06708(12) 0.0282(6) Uani 1 1 d . .
H16 H -0.2280 0.6985 -0.0856 0.034 Uiso 1 1 calc R U
B1 B 0.1053(3) 0.5902(3) 0.07329(13) 0.0192(5) Uani 1 1 d . .

loop_
_atom_site_aniso_label
_atom_site_aniso_U_11
_atom_site_aniso_U_22
_atom_site_aniso_U_33
_atom_site_aniso_U_23
_atom_site_aniso_U_13
_atom_site_aniso_U_12
O1 0.0211(8) 0.0176(8) 0.0280(10) -0.0020(7) -0.0086(7) 0.0023(6)
N1 0.0196(9) 0.0181(9) 0.0172(10) -0.0006(7) -0.0008(8) -0.0010(7)
C17 0.0218(11) 0.0223(11) 0.0165(12) 0.0045(9) -0.0011(9) -0.0033(8)
C18 0.0199(11) 0.0217(11) 0.0184(12) 0.0036(9) 0.0000(9) -0.0018(9)
C13 0.0269(12) 0.0215(12) 0.0223(13) -0.0009(10) -0.0015(10) -0.0005(9)
C1 0.0201(11) 0.0207(11) 0.0175(12) -0.0039(9) -0.0025(9) 0.0014(8)
C23 0.0185(11) 0.0183(11) 0.0180(12) 0.0035(8) 0.0017(9) 0.0009(8)
C3 0.0286(13) 0.0307(13) 0.0230(13) 0.0043(11) -0.0053(10) 0.0011(10)
C22 0.0206(11) 0.0218(11) 0.0235(13) -0.0016(10) 0.0008(9) -0.0022(9)
C2 0.0202(11) 0.0223(11) 0.0179(11) -0.0025(9) -0.0025(9) 0.0018(9)
C19 0.0240(12) 0.0300(14) 0.0261(14) 0.0007(11) -0.0062(10) 0.0040(10)
C5 0.0249(13) 0.0405(15) 0.0243(14) -0.0064(11) 0.0050(11) -0.0049(10)
C11 0.0257(12) 0.0269(12) 0.0225(13) -0.0040(10) 0.0007(10) -0.0026(9)
C6 0.0180(11) 0.0244(12) 0.0246(13) -0.0061(10) -0.0019(9) 0.0022(9)
C8 0.0264(13) 0.0253(12) 0.0272(14) -0.0025(10) -0.0042(10) 0.0074(9)
C7 0.0205(11) 0.0233(11) 0.0169(12) -0.0031(9) -0.0030(9) 0.0006(9)
C21 0.0254(12) 0.0218(11) 0.0268(13) -0.0009(10) 0.0056(10) 0.0026(9)
C15 0.0439(16) 0.0328(14) 0.0195(13) -0.0003(11) -0.0112(12) -0.0049(12)
C12 0.0197(11) 0.0200(11) 0.0192(11) -0.0033(9) -0.0026(9) 0.0017(8)
C4 0.0356(15) 0.0405(16) 0.0216(13) 0.0048(12) 0.0005(11) -0.0105(12)
C20 0.0285(13) 0.0281(13) 0.0333(16) 0.0029(11) -0.0023(11) 0.0103(10)
C10 0.0184(12) 0.0400(15) 0.0291(15) -0.0125(12) 0.0029(10) -0.0019(10)
C14 0.0358(14) 0.0242(12) 0.0225(14) -0.0033(10) -0.0018(11) -0.0054(10)
C9 0.0202(12) 0.0366(14) 0.0324(15) -0.0117(11) -0.0060(10) 0.0107(10)
C16 0.0325(14) 0.0285(13) 0.0237(14) 0.0053(10) -0.0099(11) -0.0033(11)
B1 0.0181(12) 0.0204(13) 0.0191(13) -0.0018(10) -0.0022(10) 0.0016(9)

loop_
_atom_type_symbol
_atom_type_description
_atom_type_scat_dispersion_real
_atom_type_scat_dispersion_imag
_atom_type_scat_source
C C 0.0181 0.0091 'International Tables Vol C Tables 4.2.6.8 and 6.1.1.4'
H H 0.0000 0.0000 'International Tables Vol C Tables 4.2.6.8 and 6.1.1.4'
N N 0.0311 0.0180 'International Tables Vol C Tables 4.2.6.8 and 6.1.1.4'
O O 0.0492 0.0322 'International Tables Vol C Tables 4.2.6.8 and 6.1.1.4'
B B 0.0090 0.0039 'International Tables Vol C Tables 4.2.6.8 and 6.1.1.4'

loop_
_exptl_crystal_face_index_h
_exptl_crystal_face_index_k
_exptl_crystal_face_index_l
_exptl_crystal_face_perp_dist
_exptl_oxdiff_crystal_face_indexfrac_h
_exptl_oxdiff_crystal_face_indexfrac_k
_exptl_oxdiff_crystal_face_indexfrac_l
_exptl_oxdiff_crystal_face_x
_exptl_oxdiff_crystal_face_y
_exptl_oxdiff_crystal_face_z
0 0 -1 0.0500 -0.0001 -0.0001 -1.0001 -0.0064 -0.0351 0.0608
-2 0 -5 0.0557 -1.9984 -0.0001 -4.9969 0.0058 0.1248 0.4814
-5 0 1 0.0535 -4.9941 0.0009 1.0085 0.1002 0.7865 0.3828
5 1 -4 0.0318 4.9946 0.9983 -4.0059 -0.2927 -0.8678 -0.2046
-2 -5 2 0.0462 -2.0018 -4.9963 1.9895 0.9171 0.2500 0.0767
1 -1 5 0.0558 0.9987 -0.9991 4.9958 0.1864 0.0013 -0.3886
2 5 -4 0.0230 2.0015 4.9961 -3.9896 -0.9299 -0.3203 0.0449
4 -3 -5 0.0361 3.9921 -2.9991 -5.0155 0.4133 -0.8493 -0.0384
-4 3 5 0.0623 -3.9921 2.9991 5.0155 -0.4133 0.8493 0.0384

loop_
_geom_angle_atom_site_label_1
_geom_angle_atom_site_label_2
_geom_angle_atom_site_label_3
_geom_angle
C23 O1 B1 120.98(19)
C13 N1 C17 120.2(2)
C13 N1 B1 118.2(2)
C17 N1 B1 121.5(2)
N1 C17 C16 119.0(2)
N1 C17 C18 118.0(2)
C16 C17 C18 123.1(2)
C23 C18 C19 118.3(2)
C23 C18 C17 119.7(2)
C19 C18 C17 121.9(2)
N1 C13 C14 122.5(2)
N1 C13 H13 118.7
C14 C13 H13 118.7
C6 C1 C2 117.6(2)
C6 C1 B1 133.5(2)
C2 C1 B1 108.9(2)
O1 C23 C22 117.9(2)
O1 C23 C18 121.8(2)
C22 C23 C18 120.2(2)
C2 C3 C4 119.6(2)
C2 C3 H3 120.2
C4 C3 H3 120.2
C21 C22 C23 120.0(2)
C21 C22 H22 120.0
C23 C22 H22 120.0
C3 C2 C1 121.2(2)
C3 C2 C7 128.2(2)
C1 C2 C7 110.5(2)
C20 C19 C18 121.1(2)
C20 C19 H19 119.5
C18 C19 H19 119.5
C6 C5 C4 120.3(3)
C6 C5 H5 119.8
C4 C5 H5 119.8
C10 C11 C12 120.6(3)
C10 C11 H11 119.7
C12 C11 H11 119.7
C5 C6 C1 121.2(2)
C5 C6 H6 119.4
C1 C6 H6 119.4
C9 C8 C7 119.3(3)
C9 C8 H8 120.3
C7 C8 H8 120.3
C8 C7 C12 121.0(2)
C8 C7 C2 127.5(2)
C12 C7 C2 111.5(2)
C22 C21 C20 120.3(2)
C22 C21 H21 119.8
C20 C21 H21 119.8
C16 C15 C14 119.9(2)
C16 C15 H15 120.1
C14 C15 H15 120.1
C11 C12 C7 118.6(2)
C11 C12 B1 132.3(2)
C7 C12 B1 108.9(2)
C5 C4 C3 120.1(3)
C5 C4 H4 119.9
C3 C4 H4 119.9
C19 C20 C21 120.0(2)
C19 C20 H20 120.0
C21 C20 H20 120.0
C11 C10 C9 119.9(2)
C11 C10 H10 120.0
C9 C10 H10 120.0
C13 C14 C15 118.0(2)
C13 C14 H14 121.0
C15 C14 H14 121.0
C8 C9 C10 120.5(2)
C8 C9 H9 119.8
C10 C9 H9 119.8
C15 C16 C17 120.3(3)
C15 C16 H16 119.8
C17 C16 H16 119.8
O1 B1 N1 108.09(19)
O1 B1 C12 110.22(19)
N1 B1 C12 113.2(2)
O1 B1 C1 116.9(2)
N1 B1 C1 108.31(18)
C12 B1 C1 100.2(2)

loop_
_geom_bond_atom_site_label_1
_geom_bond_atom_site_label_2
_geom_bond_distance
O1 C23 1.341(3)
O1 B1 1.465(3)
N1 C13 1.352(3)
N1 C17 1.359(3)
N1 B1 1.614(3)
C17 C16 1.401(4)
C17 C18 1.467(3)
C18 C23 1.405(3)
C18 C19 1.408(4)
C13 C14 1.372(4)
C13 H13 0.9500
C1 C6 1.400(3)
C1 C2 1.417(3)
C1 B1 1.621(4)
C23 C22 1.401(3)
C3 C2 1.388(4)
C3 C4 1.392(4)
C3 H3 0.9500
C22 C21 1.384(4)
C22 H22 0.9500
C2 C7 1.471(3)
C19 C20 1.378(4)
C19 H19 0.9500
C5 C6 1.384(4)
C5 C4 1.388(4)
C5 H5 0.9500
C11 C10 1.389(4)
C11 C12 1.394(4)
C11 H11 0.9500
C6 H6 0.9500
C8 C9 1.383(4)
C8 C7 1.395(3)
C8 H8 0.9500
C7 C12 1.406(4)
C21 C20 1.390(4)
C21 H21 0.9500
C15 C16 1.374(4)
C15 C14 1.391(4)
C15 H15 0.9500
C12 B1 1.617(3)
C4 H4 0.9500
C20 H20 0.9500
C10 C9 1.397(4)
C10 H10 0.9500
C14 H14 0.9500
C9 H9 0.9500
C16 H16 0.9500
